data_7226917
loop_
_publ_author_name
'B\;akowicz, J.'
'Turowska-Tyrk, I.'

_publ_section_title
;
 Structural transformations in crystals induced by radiation and pressure.
 Part 4. The complex influence of high pressure on the path and kinetics
 of the [2 + 2] photodimerization
;
_journal_issue 46
_journal_name_full CrystEngComm
_journal_page_first 8898
_journal_paper_doi 10.1039/C6CE01650B
_journal_volume 18
_journal_year 2016
_chemical_formula_sum 'C19 H18 O'
_chemical_formula_weight 262.33
_space_group_crystal_system orthorhombic
_space_group_IT_number 61
_space_group_name_Hall '-P 2ac 2ab'
_space_group_name_H-M_alt 'P b c a'
_symmetry_space_group_name_Hall '-P 2ac 2ab'
_symmetry_space_group_name_H-M 'P b c a'
_atom_sites_solution_hydrogens mixed
_atom_sites_solution_primary isomor
_audit_creation_method SHELXL-2014/7
_audit_update_record
;
2016-07-26 deposited with the CCDC.
2016-10-25 downloaded from the CCDC.
;
_cell_angle_alpha 90
_cell_angle_beta 90
_cell_angle_gamma 90
_cell_formula_units_Z 8
_cell_length_a 30.83(3)
_cell_length_b 10.5572(11)
_cell_length_c 8.5066(9)
_cell_measurement_pressure 500000
_cell_measurement_reflns_used 1468
_cell_measurement_temperature 299(2)
_cell_measurement_theta_max 22.99
_cell_measurement_theta_min 6.59
_cell_volume 2769(3)
_computing_cell_refinement 'CrysAlisPro (Agilent Technologies, 2014)'
_computing_data_collection 'CrysAlisPro (Agilent Technologies, 2014)'
_computing_data_reduction 'CrysAlisPro (Agilent Technologies, 2014)'
_computing_molecular_graphics 'ORTEP-3 for Windows (Farrugia, 2012)'
_computing_publication_material 'SHELXL-2014/7 (Sheldrick, 2015)'
_computing_structure_refinement 'SHELXL-2014/7 (Sheldrick, 2015)'
_computing_structure_solution 'SHELXS-2013/1 (Sheldrick, 2008)'
_diffrn_ambient_pressure 500000
_diffrn_ambient_temperature 299(2)
_diffrn_detector_area_resol_mean 15.9718
_diffrn_measured_fraction_theta_full 0.332
_diffrn_measured_fraction_theta_max 0.332
_diffrn_measurement_device_type 'KM4 with Eos CCD'
_diffrn_measurement_method '\f- and \w scans'
_diffrn_radiation_monochromator graphite
_diffrn_radiation_source 'fine-focus sealed tube'
_diffrn_radiation_type MoK\a
_diffrn_radiation_wavelength 0.71073
_diffrn_reflns_av_R_equivalents 0.1604
_diffrn_reflns_av_unetI/netI 0.0831
_diffrn_reflns_Laue_measured_fraction_full 0.332
_diffrn_reflns_Laue_measured_fraction_max 0.332
_diffrn_reflns_limit_h_max 10
_diffrn_reflns_limit_h_min -10
_diffrn_reflns_limit_k_max 12
_diffrn_reflns_limit_k_min -12
_diffrn_reflns_limit_l_max 9
_diffrn_reflns_limit_l_min -9
_diffrn_reflns_number 11251
_diffrn_reflns_point_group_measured_fraction_full 0.332
_diffrn_reflns_point_group_measured_fraction_max 0.332
_diffrn_reflns_theta_full 24.417
_diffrn_reflns_theta_max 24.417
_diffrn_reflns_theta_min 6.707
_exptl_absorpt_coefficient_mu 0.076
_exptl_absorpt_correction_T_max 1.00000
_exptl_absorpt_correction_T_min 0.09187
_exptl_absorpt_correction_type multi-scan
_exptl_absorpt_process_details
;
SCALE3 ABSPACK (Agilent Technologies, 2014).
;
_exptl_crystal_colour colourless
_exptl_crystal_density_diffrn 1.259
_exptl_crystal_description block
_exptl_crystal_F_000 1120
_exptl_crystal_size_max 0.30
_exptl_crystal_size_mid 0.20
_exptl_crystal_size_min 0.12
_refine_diff_density_max 0.155
_refine_diff_density_min -0.180
_refine_diff_density_rms 0.036
_refine_ls_extinction_method none
_refine_ls_goodness_of_fit_ref 1.037
_refine_ls_hydrogen_treatment constr
_refine_ls_matrix_type full
_refine_ls_number_parameters 92
_refine_ls_number_reflns 757
_refine_ls_number_restraints 110
_refine_ls_restrained_S_all 1.019
_refine_ls_R_factor_all 0.1812
_refine_ls_R_factor_gt 0.1032
_refine_ls_shift/su_max 0.000
_refine_ls_shift/su_mean 0.000
_refine_ls_structure_factor_coef Fsqd
_refine_ls_weighting_details 'w=1/[\s^2^(Fo^2^)+(0.1415P)^2^+6.0651P] where P=(Fo^2^+2Fc^2^)/3'
_refine_ls_weighting_scheme calc
_refine_ls_wR_factor_gt 0.2518
_refine_ls_wR_factor_ref 0.3041
_reflns_Friedel_coverage 0.000
_reflns_number_gt 429
_reflns_number_total 757
_reflns_threshold_expression 'I > 2\s(I)'
_cod_data_source_file c6ce01650b2.cif
_cod_data_source_block 100%P_0.5GPa
_cod_depositor_comments 'Adding full bibliography for 7226912--7226923.cif.'
_cod_database_code 7226917
_shelx_shelxl_version_number 2014/7
_shelx_space_group_comment
;
The symmetry employed for this shelxl refinement is uniquely defined
by the following loop, which should always be used as a source of
symmetry information in preference to the above space-group names.
They are only intended as comments.
;

loop_
_space_group_symop_operation_xyz
'x, y, z'
'-x+1/2, -y, z+1/2'
'-x, y+1/2, -z+1/2'
'x+1/2, -y+1/2, -z'
'-x, -y, -z'
'x-1/2, y, -z-1/2'
'x, -y-1/2, z-1/2'
'-x-1/2, y-1/2, z'

loop_
_atom_site_label
_atom_site_type_symbol
_atom_site_fract_x
_atom_site_fract_y
_atom_site_fract_z
_atom_site_U_iso_or_equiv
_atom_site_adp_type
_atom_site_occupancy
_atom_site_site_symmetry_order
_atom_site_calc_flag
_atom_site_refinement_flags_posn
_atom_site_refinement_flags_adp
O1D O 0.4507(5) 0.7366(5) 0.0205(6) 0.083(11) Uani 1 1 d . .
C1D C 0.4496(8) 0.6420(7) 0.1014(9) 0.045(2) Uiso 1 1 d . .
C2D C 0.4172(10) 0.6182(8) 0.2187(12) 0.068(3) Uiso 1 1 d . .
H2D H 0.4192 0.6861 0.2970 0.082 Uiso 1 1 calc R U
C3D C 0.4291(11) 0.4950(8) 0.3005(12) 0.061(4) Uiso 1 1 d . .
H3D1 H 0.4150 0.4229 0.2517 0.073 Uiso 1 1 calc R U
H3D2 H 0.4218 0.4973 0.4113 0.073 Uiso 1 1 calc R U
C4D C 0.4782(11) 0.4917(8) 0.2755(10) 0.054(3) Uiso 1 1 d . .
H4D1 H 0.4896 0.4068 0.2880 0.065 Uiso 1 1 calc R U
H4D2 H 0.4930 0.5486 0.3471 0.065 Uiso 1 1 calc R U
C5D C 0.4818(7) 0.5372(7) 0.1046(9) 0.048(2) Uiso 1 1 d . .
C6D C 0.3686(11) 0.6218(10) 0.1460(13) 0.081(4) Uiso 1 1 d . .
H6D1 H 0.3632 0.7060 0.1045 0.097 Uiso 1 1 calc R U
H6D2 H 0.3671 0.5628 0.0588 0.097 Uiso 1 1 calc R U
C7D C 0.3353(5) 0.5915(7) 0.2547(9) 0.075(3) Uiso 1 1 d G .
C8D C 0.3172(5) 0.4690(6) 0.2516(10) 0.092(4) Uiso 1 1 d G U
H8D H 0.3288 0.4074 0.1814 0.110 Uiso 1 1 d G U
C9D C 0.2831(5) 0.4346(8) 0.3469(13) 0.116(8) Uani 1 1 d G U
H9D H 0.2719 0.3502 0.3430 0.139 Uiso 1 1 d G U
C10D C 0.2653(5) 0.5242(12) 0.4486(12) 0.123(8) Uani 1 1 d G U
H10D H 0.2417 0.5010 0.5140 0.147 Uiso 1 1 d G U
C11D C 0.2821(6) 0.6497(10) 0.4552(11) 0.112(8) Uani 1 1 d G U
H11D H 0.2698 0.7113 0.5239 0.134 Uiso 1 1 d G U
C12D C 0.3173(6) 0.6816(6) 0.3585(11) 0.093(4) Uiso 1 1 d G U
H12D H 0.3292 0.7652 0.3634 0.111 Uiso 1 1 d G U
C13D C 0.5262(8) 0.5713(7) 0.0228(9) 0.045(2) Uiso 1 1 d . .
H13D H 0.5217 0.6521 -0.0315 0.054 Uiso 1 1 calc R U
C14D C 0.5674(4) 0.5829(6) 0.1076(7) 0.050(2) Uiso 1 1 d G .
C15D C 0.5814(5) 0.4946(5) 0.2230(8) 0.068(3) Uiso 1 1 d G U
H15D H 0.5624 0.4290 0.2572 0.081 Uiso 1 1 d G U
C16D C 0.6233(5) 0.5031(7) 0.2876(7) 0.076(7) Uani 1 1 d G U
H16D H 0.6325 0.4431 0.3643 0.091 Uiso 1 1 d G U
C17D C 0.6513(4) 0.6000(9) 0.2380(10) 0.091(7) Uani 1 1 d G U
H17D H 0.6793 0.6071 0.2826 0.110 Uiso 1 1 d G U
C18D C 0.6380(4) 0.6865(7) 0.1230(10) 0.082(7) Uani 1 1 d G U
H18D H 0.6569 0.7522 0.0892 0.098 Uiso 1 1 d G U
C19D C 0.5968(5) 0.6763(5) 0.0576(7) 0.070(4) Uiso 1 1 d G U
H19D H 0.5884 0.7342 -0.0227 0.084 Uiso 1 1 d G U

loop_
_atom_site_aniso_label
_atom_site_aniso_U_11
_atom_site_aniso_U_22
_atom_site_aniso_U_33
_atom_site_aniso_U_23
_atom_site_aniso_U_13
_atom_site_aniso_U_12
O1D 0.13(3) 0.054(3) 0.065(4) 0.008(3) 0.002(6) 0.016(6)
C9D 0.10(2) 0.134(9) 0.108(8) 0.012(8) 0.021(13) 0.009(13)
C10D 0.09(2) 0.167(11) 0.109(9) 0.040(9) 0.035(13) 0.036(15)
C11D 0.10(2) 0.142(9) 0.091(7) 0.005(8) 0.028(12) 0.036(14)
C16D 0.06(2) 0.097(7) 0.068(6) -0.013(6) 0.000(11) 0.038(11)
C17D 0.07(2) 0.129(8) 0.078(7) -0.050(7) -0.018(10) 0.018(13)
C18D 0.07(2) 0.089(6) 0.083(6) -0.019(6) 0.002(12) 0.002(10)

loop_
_atom_type_symbol
_atom_type_description
_atom_type_scat_dispersion_real
_atom_type_scat_dispersion_imag
_atom_type_scat_source
C C 0.0033 0.0016 'International Tables Vol C Tables 4.2.6.8 and 6.1.1.4'
H H 0.0000 0.0000 'International Tables Vol C Tables 4.2.6.8 and 6.1.1.4'
O O 0.0106 0.0060 'International Tables Vol C Tables 4.2.6.8 and 6.1.1.4'

loop_
_geom_angle_atom_site_label_1
_geom_angle_atom_site_label_2
_geom_angle_atom_site_label_3
_geom_angle
_geom_angle_site_symmetry_1
_geom_angle_site_symmetry_3
O1D C1D C2D 123.9(15) . .
O1D C1D C5D 127.2(16) . .
C2D C1D C5D 108.8(10) . .
C1D C2D C3D 107(2) . .
C1D C2D C6D 112.0(10) . .
C3D C2D C6D 114.8(19) . .
C1D C2D H2D 107.4 . .
C3D C2D H2D 107.4 . .
C6D C2D H2D 107.4 . .
C2D C3D C4D 101.3(18) . .
C2D C3D H3D1 111.5 . .
C4D C3D H3D1 111.5 . .
C2D C3D H3D2 111.5 . .
C4D C3D H3D2 111.5 . .
H3D1 C3D H3D2 109.3 . .
C3D C4D C5D 101.3(18) . .
C3D C4D H4D1 111.5 . .
C5D C4D H4D1 111.5 . .
C3D C4D H4D2 111.5 . .
C5D C4D H4D2 111.5 . .
H4D1 C4D H4D2 109.3 . .
C1D C5D C4D 101.6(13) . .
C1D C5D C13D 113.7(10) . .
C4D C5D C13D 123.4(19) . .
C1D C5D C13D 114.8(14) . 5_665
C4D C5D C13D 114.0(8) . 5_665
C13D C5D C13D 89.9(12) . 5_665
C7D C6D C2D 114.5(10) . .
C7D C6D H6D1 108.6 . .
C2D C6D H6D1 108.6 . .
C7D C6D H6D2 108.6 . .
C2D C6D H6D2 108.6 . .
H6D1 C6D H6D2 107.6 . .
C8D C7D C12D 118.3 . .
C8D C7D C6D 118.8(8) . .
C12D C7D C6D 122.7(8) . .
C9D C8D C7D 122.3 . .
C9D C8D H8D 118.4 . .
C7D C8D H8D 119.3 . .
C8D C9D C10D 119.2 . .
C8D C9D H9D 120.1 . .
C10D C9D H9D 120.7 . .
C9D C10D C11D 120.8 . .
C9D C10D H10D 119.4 . .
C11D C10D H10D 119.8 . .
C12D C11D C10D 118.8 . .
C12D C11D H11D 120.2 . .
C10D C11D H11D 121.0 . .
C11D C12D C7D 120.6 . .
C11D C12D H12D 119.4 . .
C7D C12D H12D 120.0 . .
C14D C13D C5D 123.7(8) . .
C14D C13D C5D 121.9(14) . 5_665
C5D C13D C5D 90.1(12) . 5_665
C14D C13D H13D 106.4 . .
C5D C13D H13D 106.4 . .
C5D C13D H13D 106.4 5_665 .
C19D C14D C15D 118.3 . .
C19D C14D C13D 117.9(7) . .
C15D C14D C13D 123.3(7) . .
C16D C15D C14D 120.5 . .
C16D C15D H15D 119.4 . .
C14D C15D H15D 120.1 . .
C17D C16D C15D 119.5 . .
C17D C16D H16D 120.7 . .
C15D C16D H16D 119.8 . .
C18D C17D C16D 120.4 . .
C18D C17D H17D 119.8 . .
C16D C17D H17D 119.8 . .
C19D C18D C17D 119.8 . .
C19D C18D H18D 119.7 . .
C17D C18D H18D 120.5 . .
C18D C19D C14D 121.5 . .
C18D C19D H19D 119.0 . .
C14D C19D H19D 119.5 . .

loop_
_geom_bond_atom_site_label_1
_geom_bond_atom_site_label_2
_geom_bond_distance
_geom_bond_site_symmetry_2
O1D C1D 1.213(9) .
C1D C2D 1.43(3) .
C1D C5D 1.49(2) .
C2D C3D 1.520(17) .
C2D C6D 1.62(4) .
C2D H2D 0.9800 .
C3D C4D 1.53(4) .
C3D H3D1 0.9700 .
C3D H3D2 0.9700 .
C4D C5D 1.536(13) .
C4D H4D1 0.9700 .
C4D H4D2 0.9700 .
C5D C13D 1.58(3) .
C5D C13D 1.596(12) 5_665
C6D C7D 1.42(3) .
C6D H6D1 0.9700 .
C6D H6D2 0.9700 .
C7D C8D 1.4102 .
C7D C12D 1.4109 .
C8D C9D 1.3757 .
C8D H8D 0.9527 .
C9D C10D 1.3948 .
C9D H9D 0.9569 .
C10D C11D 1.4240 .
C10D H10D 0.9476 .
C11D C12D 1.4045 .
C11D H11D 0.9525 .
C12D H12D 0.9560 .
C13D C14D 1.46(2) .
C13D C5D 1.596(12) 5_665
C13D H13D 0.9800 .
C14D C19D 1.4051 .
C14D C15D 1.4214 .
C15D C16D 1.4074 .
C15D H15D 0.9526 .
C16D C17D 1.4029 .
C16D H16D 0.9518 .
C17D C18D 1.3993 .
C17D H17D 0.9459 .
C18D C19D 1.3905 .
C18D H18D 0.9509 .
C19D H19D 0.9514 .
